data_7041653
loop_
_publ_author_name
'Zhang, Kun'
'Guo, Fu-Sheng'
'Wang, Yao-Yu'

_publ_section_title
;
 Two {Dy2} single-molecule magnets formed via an in situ reaction by
 capturing CO2 from atmosphere under ambient conditions.
;
_journal_issue 6
_journal_name_full 'Dalton transactions (Cambridge, England : 2003)'
_journal_page_first 1753
_journal_page_last 1756
_journal_paper_doi 10.1039/c6dt04751c
_journal_volume 46
_journal_year 2017
_chemical_formula_moiety 'C54 H52 Dy2 N6 O14'
_chemical_formula_sum 'C54 H52 Dy2 N6 O14'
_chemical_formula_weight 1334.01
_space_group_crystal_system monoclinic
_space_group_IT_number 14
_space_group_name_Hall '-P 2yn'
_space_group_name_H-M_alt 'P 1 21/n 1'
_symmetry_space_group_name_Hall '-P 2yn'
_symmetry_space_group_name_H-M 'P 1 21/n 1'
_atom_sites_solution_hydrogens mixed
_audit_creation_method SHELXL-2014/7
_audit_update_record
;
2016-12-16 deposited with the CCDC.
2017-01-09 downloaded from the CCDC.
;
_cell_angle_alpha 90
_cell_angle_beta 103.489(2)
_cell_angle_gamma 90
_cell_formula_units_Z 2
_cell_length_a 12.2677(16)
_cell_length_b 12.8118(17)
_cell_length_c 17.181(2)
_cell_measurement_reflns_used 5210
_cell_measurement_temperature 296(2)
_cell_measurement_theta_max 27.40
_cell_measurement_theta_min 2.33
_cell_volume 2625.9(6)
_computing_cell_refinement 'Bruker SMART'
_computing_data_collection 'Bruker SMART APEX II'
_computing_data_reduction 'Bruker SAINT'
_computing_molecular_graphics 'SHELXL-2014/7 (Sheldrick, 2014)'
_computing_publication_material 'SHELXL-2014/7 (Sheldrick, 2014)'
_computing_structure_refinement 'SHELXL-2014/7 (Sheldrick, 2014)'
_computing_structure_solution 'SHELXL-2014/7 (Sheldrick, 2014)'
_diffrn_ambient_temperature 296(2)
_diffrn_measured_fraction_theta_full 0.987
_diffrn_measured_fraction_theta_max 0.987
_diffrn_measurement_device_type 'CCD area detector'
_diffrn_measurement_method 'phi and omega scans'
_diffrn_radiation_type MoK\a
_diffrn_radiation_wavelength 0.71073
_diffrn_reflns_av_R_equivalents 0.0319
_diffrn_reflns_av_unetI/netI 0.0406
_diffrn_reflns_Laue_measured_fraction_full 0.987
_diffrn_reflns_Laue_measured_fraction_max 0.987
_diffrn_reflns_limit_h_max 14
_diffrn_reflns_limit_h_min -15
_diffrn_reflns_limit_k_max 15
_diffrn_reflns_limit_k_min -15
_diffrn_reflns_limit_l_max 21
_diffrn_reflns_limit_l_min -15
_diffrn_reflns_number 13686
_diffrn_reflns_point_group_measured_fraction_full 0.987
_diffrn_reflns_point_group_measured_fraction_max 0.987
_diffrn_reflns_theta_full 25.242
_diffrn_reflns_theta_max 25.998
_diffrn_reflns_theta_min 1.852
_diffrn_source 'sealed tube'
_exptl_absorpt_coefficient_mu 2.896
_exptl_absorpt_correction_T_max 0.7225
_exptl_absorpt_correction_T_min 0.5197
_exptl_absorpt_correction_type multi-scan
_exptl_absorpt_process_details 'SADABS V2012/1(Bruker AXS Inc.)'
_exptl_crystal_colour 'light yellow'
_exptl_crystal_density_diffrn 1.687
_exptl_crystal_density_method 'not measured'
_exptl_crystal_description rhombus
_exptl_crystal_F_000 1324
_exptl_crystal_size_max 0.260
_exptl_crystal_size_mid 0.140
_exptl_crystal_size_min 0.120
_refine_diff_density_max 1.594
_refine_diff_density_min -0.474
_refine_diff_density_rms 0.116
_refine_ls_extinction_method none
_refine_ls_goodness_of_fit_ref 1.058
_refine_ls_hydrogen_treatment constr
_refine_ls_matrix_type full
_refine_ls_number_parameters 343
_refine_ls_number_reflns 5094
_refine_ls_number_restraints 6
_refine_ls_restrained_S_all 1.061
_refine_ls_R_factor_all 0.0516
_refine_ls_R_factor_gt 0.0349
_refine_ls_shift/su_max 0.001
_refine_ls_shift/su_mean 0.000
_refine_ls_structure_factor_coef Fsqd
_refine_ls_weighting_details 'w=1/[\s^2^(Fo^2^)+(0.0440P)^2^+3.7996P] where P=(Fo^2^+2Fc^2^)/3'
_refine_ls_weighting_scheme calc
_refine_ls_wR_factor_gt 0.0842
_refine_ls_wR_factor_ref 0.0944
_reflns_Friedel_coverage 0.000
_reflns_number_gt 3958
_reflns_number_total 5094
_reflns_threshold_expression 'I > 2\s(I)'
_cod_data_source_file c6dt04751c2.cif
_cod_data_source_block 1
_cod_depositor_comments
;
The following automatic conversions were performed:

'_exptl_absorpt_correction_type' value 'Multi-scan' changed to
'multi-scan' according to
/usr/data/users/saulius/crontab/automatic-downloads/rss-feeds/RSC/lib/dictionaries/cif_core.dic
dictionary named 'cif_core.dic' version 2.4.2 from 2011-04-26.

Automatic conversion script
Id: cif_fix_values 4268 2015-11-12 08:31:59Z antanas 

 Adding full bibliography for 7041653--7041654.cif.
;
_cod_original_cell_volume 2625.8(6)
_cod_database_code 7041653
_shelx_shelxl_version_number 2014/7
_shelx_space_group_comment
;
The symmetry employed for this shelxl refinement is uniquely defined
by the following loop, which should always be used as a source of
symmetry information in preference to the above space-group names.
They are only intended as comments.
;
_shelx_estimated_absorpt_t_min 0.520
_shelx_estimated_absorpt_t_max 0.723

loop_
_space_group_symop_operation_xyz
'x, y, z'
'-x+1/2, y+1/2, -z+1/2'
'-x, -y, -z'
'x-1/2, -y-1/2, z-1/2'

loop_
_atom_site_label
_atom_site_type_symbol
_atom_site_fract_x
_atom_site_fract_y
_atom_site_fract_z
_atom_site_U_iso_or_equiv
_atom_site_adp_type
_atom_site_occupancy
_atom_site_site_symmetry_order
_atom_site_calc_flag
_atom_site_refinement_flags_posn
_atom_site_refinement_flags_adp
Dy1 Dy 0.92009(2) 0.12395(2) 0.96921(2) 0.03371(10) Uani 1 1 d . .
N1 N 1.0545(4) 0.2726(3) 0.9836(3) 0.0420(11) Uani 1 1 d . .
N2 N 1.0052(4) 0.3652(3) 0.9962(3) 0.0541(12) Uani 1 1 d . .
H2A H 1.0453 0.4189 1.0142 0.065 Uiso 1 1 calc R U
N3 N 1.0626(5) 0.1816(4) 1.2390(3) 0.0619(15) Uani 1 1 d . .
O1 O 1.0973(3) 0.0509(2) 0.9910(2) 0.0341(7) Uani 1 1 d . .
O2 O 0.8379(3) 0.2841(3) 0.9631(2) 0.0500(10) Uani 1 1 d . .
O3 O 0.8457(4) 0.4562(3) 0.9806(3) 0.0658(12) Uani 1 1 d . .
O4 O 1.2322(3) -0.0946(3) 0.9599(2) 0.0477(9) Uani 1 1 d . .
O5 O 0.9578(3) 0.1290(3) 0.8456(2) 0.0476(9) Uani 1 1 d . .
O6 O 0.7634(3) 0.0677(3) 0.8785(2) 0.0439(9) Uani 1 1 d . .
O7 O 0.9831(4) 0.1571(3) 1.1096(2) 0.0530(10) Uani 1 1 d . .
C1 C 1.1931(4) 0.0825(4) 0.9722(3) 0.0370(11) Uani 1 1 d . .
C2 C 1.2662(4) 0.0066(4) 0.9552(3) 0.0411(12) Uani 1 1 d . .
C3 C 1.3665(5) 0.0324(5) 0.9354(4) 0.0553(15) Uani 1 1 d . .
H3A H 1.4135 -0.0196 0.9242 0.066 Uiso 1 1 calc R U
C4 C 1.3955(5) 0.1365(5) 0.9327(5) 0.0646(18) Uani 1 1 d . .
H4A H 1.4622 0.1549 0.9193 0.078 Uiso 1 1 calc R U
C5 C 1.3274(5) 0.2113(5) 0.9495(4) 0.0602(17) Uani 1 1 d . .
H5A H 1.3487 0.2808 0.9481 0.072 Uiso 1 1 calc R U
C6 C 1.2245(4) 0.1876(4) 0.9692(3) 0.0430(13) Uani 1 1 d . .
C7 C 1.1582(5) 0.2753(4) 0.9832(3) 0.0474(14) Uani 1 1 d . .
H7A H 1.1943 0.3395 0.9929 0.057 Uiso 1 1 calc R U
C8 C 0.8903(5) 0.3700(4) 0.9792(3) 0.0478(14) Uani 1 1 d . .
C9 C 1.2901(6) -0.1748(6) 0.9283(5) 0.082(2) Uani 1 1 d . .
H9A H 1.2579 -0.2414 0.9355 0.122 Uiso 1 1 calc R U
H9B H 1.2836 -0.1627 0.8722 0.122 Uiso 1 1 calc R U
H9C H 1.3678 -0.1744 0.9558 0.122 Uiso 1 1 calc R U
C10 C 1.1018(6) 0.0974(5) 0.7472(4) 0.0615(17) Uani 1 1 d . .
H10A H 1.1310 0.1026 0.8021 0.074 Uiso 1 1 calc R U
C11 C 1.1731(6) 0.0885(6) 0.6967(5) 0.075(2) Uani 1 1 d . .
H11A H 1.2501 0.0871 0.7180 0.090 Uiso 1 1 calc R U
C12 C 1.1331(8) 0.0816(6) 0.6157(5) 0.078(2) Uani 1 1 d . .
H12A H 1.1818 0.0735 0.5820 0.094 Uiso 1 1 calc R U
C13 C 1.0190(8) 0.0871(7) 0.5850(4) 0.083(2) Uani 1 1 d . .
H13A H 0.9911 0.0868 0.5298 0.100 Uiso 1 1 calc R U
C14 C 0.9453(6) 0.0931(6) 0.6342(4) 0.0663(18) Uani 1 1 d . .
H14A H 0.8684 0.0934 0.6123 0.080 Uiso 1 1 calc R U
C15 C 0.9863(5) 0.0987(4) 0.7169(3) 0.0475(14) Uani 1 1 d . .
C16 C 0.9113(5) 0.1028(4) 0.7741(3) 0.0431(13) Uani 1 1 d . .
C17 C 0.7997(5) 0.0720(5) 0.7497(3) 0.0501(14) Uani 1 1 d . .
H17A H 0.7685 0.0642 0.6953 0.060 Uiso 1 1 calc R U
C18 C 0.7324(5) 0.0525(4) 0.8035(3) 0.0424(12) Uani 1 1 d . .
C19 C 0.6202(4) 0.0006(4) 0.7744(3) 0.0435(13) Uani 1 1 d . .
C20 C 0.5506(5) 0.0232(5) 0.7009(4) 0.0595(16) Uani 1 1 d . .
H20A H 0.5713 0.0737 0.6682 0.071 Uiso 1 1 calc R U
C21 C 0.4502(5) -0.0293(6) 0.6761(4) 0.0684(19) Uani 1 1 d . .
H21A H 0.4022 -0.0122 0.6274 0.082 Uiso 1 1 calc R U
C22 C 0.4208(6) -0.1061(6) 0.7223(5) 0.071(2) Uani 1 1 d . .
H22A H 0.3544 -0.1430 0.7044 0.085 Uiso 1 1 calc R U
C23 C 0.4899(6) -0.1283(5) 0.7951(5) 0.0688(19) Uani 1 1 d . .
H23A H 0.4703 -0.1806 0.8268 0.083 Uiso 1 1 calc R U
C24 C 0.5881(5) -0.0740(5) 0.8218(4) 0.0554(15) Uani 1 1 d . .
H24A H 0.6330 -0.0879 0.8723 0.066 Uiso 1 1 calc R U
C25 C 1.0657(6) 0.1634(5) 1.1649(4) 0.0537(15) Uani 1 1 d . .
H25A H 1.1377 0.1535 1.1532 0.064 Uiso 1 1 d R U
C26 C 1.1628(8) 0.1854(6) 1.3034(5) 0.110(3) Uani 1 1 d . U
H26A H 1.1424 0.1997 1.3530 0.165 Uiso 1 1 calc R U
H26B H 1.2009 0.1195 1.3070 0.165 Uiso 1 1 calc R U
H26C H 1.2114 0.2396 1.2927 0.165 Uiso 1 1 calc R U
C27 C 0.9576(10) 0.1952(8) 1.2604(5) 0.115(3) Uani 1 1 d . .
H27A H 0.9706 0.2078 1.3169 0.173 Uiso 1 1 calc R U
H27B H 0.9187 0.2537 1.2317 0.173 Uiso 1 1 calc R U
H27C H 0.9130 0.1333 1.2469 0.173 Uiso 1 1 calc R U

loop_
_atom_site_aniso_label
_atom_site_aniso_U_11
_atom_site_aniso_U_22
_atom_site_aniso_U_33
_atom_site_aniso_U_23
_atom_site_aniso_U_13
_atom_site_aniso_U_12
Dy1 0.04174(15) 0.02402(13) 0.03228(14) -0.00078(10) 0.00238(10) -0.00275(10)
N1 0.057(3) 0.025(2) 0.040(3) -0.0017(18) 0.006(2) -0.002(2)
N2 0.053(3) 0.036(3) 0.071(3) -0.010(2) 0.009(3) -0.006(2)
N3 0.091(4) 0.044(3) 0.040(3) -0.010(2) -0.008(3) -0.005(3)
O1 0.0374(18) 0.0244(17) 0.0397(19) 0.0026(14) 0.0074(15) -0.0030(14)
O2 0.054(2) 0.028(2) 0.062(3) -0.0030(17) 0.0017(19) -0.0006(17)
O3 0.071(3) 0.036(2) 0.091(3) -0.006(2) 0.021(3) 0.008(2)
O4 0.055(2) 0.038(2) 0.054(2) -0.0051(17) 0.021(2) -0.0015(17)
O5 0.053(2) 0.051(2) 0.036(2) -0.0003(17) 0.0040(17) -0.0109(18)
O6 0.046(2) 0.050(2) 0.0316(19) 0.0008(16) -0.0005(16) -0.0084(17)
O7 0.058(3) 0.058(3) 0.038(2) -0.0024(18) 0.003(2) -0.003(2)
C1 0.035(3) 0.043(3) 0.028(3) 0.007(2) -0.001(2) -0.006(2)
C2 0.042(3) 0.042(3) 0.039(3) 0.002(2) 0.008(2) -0.001(2)
C3 0.046(3) 0.063(4) 0.058(4) 0.006(3) 0.014(3) -0.003(3)
C4 0.043(3) 0.070(5) 0.085(5) 0.014(4) 0.024(3) -0.008(3)
C5 0.052(4) 0.049(4) 0.077(5) 0.015(3) 0.010(3) -0.014(3)
C6 0.039(3) 0.041(3) 0.044(3) 0.008(2) 0.000(2) -0.008(2)
C7 0.053(3) 0.029(3) 0.054(3) 0.006(2) 0.000(3) -0.015(2)
C8 0.070(4) 0.026(3) 0.047(3) -0.002(2) 0.012(3) 0.004(3)
C9 0.082(5) 0.063(5) 0.119(7) -0.019(4) 0.061(5) 0.002(4)
C10 0.057(4) 0.079(5) 0.048(4) 0.002(3) 0.012(3) -0.008(3)
C11 0.062(4) 0.094(6) 0.074(5) 0.005(4) 0.027(4) -0.003(4)
C12 0.093(6) 0.078(5) 0.078(5) -0.004(4) 0.051(5) -0.004(4)
C13 0.104(7) 0.106(6) 0.045(4) -0.008(4) 0.028(4) -0.006(5)
C14 0.067(4) 0.088(5) 0.043(4) -0.001(3) 0.011(3) 0.010(4)
C15 0.054(3) 0.045(3) 0.042(3) 0.004(2) 0.009(3) -0.003(3)
C16 0.056(3) 0.038(3) 0.036(3) 0.004(2) 0.011(3) 0.002(2)
C17 0.058(4) 0.052(4) 0.038(3) -0.003(3) 0.005(3) -0.006(3)
C18 0.046(3) 0.032(3) 0.046(3) 0.000(2) 0.004(3) -0.003(2)
C19 0.042(3) 0.039(3) 0.046(3) -0.007(2) 0.003(2) 0.001(2)
C20 0.059(4) 0.068(4) 0.047(3) -0.006(3) 0.002(3) -0.004(3)
C21 0.053(4) 0.089(5) 0.055(4) -0.019(4) -0.003(3) -0.006(4)
C22 0.051(4) 0.096(6) 0.068(5) -0.027(4) 0.017(4) -0.023(4)
C23 0.072(4) 0.068(5) 0.074(5) -0.011(4) 0.031(4) -0.016(4)
C24 0.057(4) 0.056(4) 0.053(4) -0.004(3) 0.014(3) -0.005(3)
C25 0.066(4) 0.042(3) 0.047(4) -0.001(3) 0.002(3) -0.003(3)
C26 0.167(8) 0.060(5) 0.065(5) -0.003(4) -0.049(5) -0.030(5)
C27 0.167(10) 0.123(9) 0.067(6) -0.020(5) 0.051(6) 0.006(8)

loop_
_atom_type_symbol
_atom_type_description
_atom_type_scat_dispersion_real
_atom_type_scat_dispersion_imag
_atom_type_scat_source
C C 0.0033 0.0016 'International Tables Vol C Tables 4.2.6.8 and 6.1.1.4'
H H 0.0000 0.0000 'International Tables Vol C Tables 4.2.6.8 and 6.1.1.4'
N N 0.0061 0.0033 'International Tables Vol C Tables 4.2.6.8 and 6.1.1.4'
O O 0.0106 0.0060 'International Tables Vol C Tables 4.2.6.8 and 6.1.1.4'
Dy Dy -0.1892 4.4098 'International Tables Vol C Tables 4.2.6.8 and 6.1.1.4'

loop_
_geom_angle_atom_site_label_1
_geom_angle_atom_site_label_2
_geom_angle_atom_site_label_3
_geom_angle
_geom_angle_site_symmetry_1
_geom_angle_site_symmetry_3
O2 Dy1 O5 96.63(14) . .
O2 Dy1 O6 87.69(13) . .
O5 Dy1 O6 72.26(13) . .
O2 Dy1 O1 139.48(12) . .
O5 Dy1 O1 77.01(13) . .
O6 Dy1 O1 126.19(13) . .
O2 Dy1 O1 142.89(13) . 3_757
O5 Dy1 O1 110.33(12) . 3_757
O6 Dy1 O1 77.31(12) . 3_757
O1 Dy1 O1 73.46(13) . 3_757
O2 Dy1 O7 85.54(14) . .
O5 Dy1 O7 147.89(14) . .
O6 Dy1 O7 139.82(14) . .
O1 Dy1 O7 80.69(13) . .
O1 Dy1 O7 84.65(13) 3_757 .
O2 Dy1 O4 77.51(14) . 3_757
O5 Dy1 O4 143.18(14) . 3_757
O6 Dy1 O4 71.21(13) . 3_757
O1 Dy1 O4 130.11(12) . 3_757
O1 Dy1 O4 65.57(12) 3_757 3_757
O7 Dy1 O4 68.65(14) . 3_757
O2 Dy1 N1 65.92(14) . .
O5 Dy1 N1 78.31(14) . .
O6 Dy1 N1 137.61(13) . .
O1 Dy1 N1 73.64(13) . .
O1 Dy1 N1 142.81(13) 3_757 .
O7 Dy1 N1 73.39(14) . .
O4 Dy1 N1 128.51(13) 3_757 .
O2 Dy1 Dy1 166.40(10) . 3_757
O5 Dy1 Dy1 94.61(10) . 3_757
O6 Dy1 Dy1 103.05(10) . 3_757
O1 Dy1 Dy1 37.19(8) . 3_757
O1 Dy1 Dy1 36.27(8) 3_757 3_757
O7 Dy1 Dy1 80.87(10) . 3_757
O4 Dy1 Dy1 97.86(9) 3_757 3_757
N1 Dy1 Dy1 109.18(10) . 3_757
C7 N1 N2 117.1(5) . .
C7 N1 Dy1 131.2(4) . .
N2 N1 Dy1 111.7(3) . .
N1 N2 C8 118.3(5) . .
N1 N2 H2A 120.8 . .
C8 N2 H2A 120.8 . .
C25 N3 C27 120.4(6) . .
C25 N3 C26 122.6(7) . .
C27 N3 C26 117.0(7) . .
C1 O1 Dy1 132.5(3) . .
C1 O1 Dy1 119.7(3) . 3_757
Dy1 O1 Dy1 106.55(12) . 3_757
C8 O2 Dy1 125.0(4) . .
C2 O4 C9 118.3(5) . .
C2 O4 Dy1 116.5(3) . 3_757
C9 O4 Dy1 125.1(4) . 3_757
C16 O5 Dy1 138.6(4) . .
C18 O6 Dy1 138.0(4) . .
C25 O7 Dy1 144.3(4) . .
O1 C1 C2 118.4(5) . .
O1 C1 C6 123.9(5) . .
C2 C1 C6 117.7(5) . .
O4 C2 C3 122.6(5) . .
O4 C2 C1 115.3(5) . .
C3 C2 C1 122.1(5) . .
C4 C3 C2 119.1(6) . .
C4 C3 H3A 120.5 . .
C2 C3 H3A 120.5 . .
C5 C4 C3 120.1(6) . .
C5 C4 H4A 119.9 . .
C3 C4 H4A 119.9 . .
C4 C5 C6 122.1(6) . .
C4 C5 H5A 118.9 . .
C6 C5 H5A 118.9 . .
C1 C6 C5 118.9(5) . .
C1 C6 C7 124.9(5) . .
C5 C6 C7 116.3(5) . .
N1 C7 C6 125.6(5) . .
N1 C7 H7A 117.2 . .
C6 C7 H7A 117.2 . .
O3 C8 O2 125.0(6) . .
O3 C8 N2 118.3(5) . .
O2 C8 N2 116.7(5) . .
O4 C9 H9A 109.5 . .
O4 C9 H9B 109.5 . .
H9A C9 H9B 109.5 . .
O4 C9 H9C 109.5 . .
H9A C9 H9C 109.5 . .
H9B C9 H9C 109.5 . .
C11 C10 C15 120.5(6) . .
C11 C10 H10A 119.7 . .
C15 C10 H10A 119.7 . .
C12 C11 C10 121.3(7) . .
C12 C11 H11A 119.4 . .
C10 C11 H11A 119.4 . .
C11 C12 C13 118.5(7) . .
C11 C12 H12A 120.7 . .
C13 C12 H12A 120.7 . .
C14 C13 C12 121.5(7) . .
C14 C13 H13A 119.2 . .
C12 C13 H13A 119.2 . .
C13 C14 C15 119.7(7) . .
C13 C14 H14A 120.1 . .
C15 C14 H14A 120.1 . .
C10 C15 C14 118.3(6) . .
C10 C15 C16 118.9(5) . .
C14 C15 C16 122.7(6) . .
O5 C16 C17 123.6(5) . .
O5 C16 C15 116.0(5) . .
C17 C16 C15 120.3(5) . .
C16 C17 C18 122.9(5) . .
C16 C17 H17A 118.5 . .
C18 C17 H17A 118.5 . .
O6 C18 C17 124.0(5) . .
O6 C18 C19 116.0(5) . .
C17 C18 C19 119.7(5) . .
C24 C19 C20 119.2(6) . .
C24 C19 C18 118.5(5) . .
C20 C19 C18 122.2(5) . .
C19 C20 C21 119.7(7) . .
C19 C20 H20A 120.1 . .
C21 C20 H20A 120.1 . .
C22 C21 C20 120.7(7) . .
C22 C21 H21A 119.7 . .
C20 C21 H21A 119.7 . .
C21 C22 C23 119.4(6) . .
C21 C22 H22A 120.3 . .
C23 C22 H22A 120.3 . .
C22 C23 C24 120.6(7) . .
C22 C23 H23A 119.7 . .
C24 C23 H23A 119.7 . .
C19 C24 C23 120.3(6) . .
C19 C24 H24A 119.8 . .
C23 C24 H24A 119.8 . .
O7 C25 N3 124.4(7) . .
O7 C25 H25A 117.7 . .
N3 C25 H25A 117.8 . .
N3 C26 H26A 109.5 . .
N3 C26 H26B 109.5 . .
H26A C26 H26B 109.5 . .
N3 C26 H26C 109.5 . .
H26A C26 H26C 109.5 . .
H26B C26 H26C 109.5 . .
N3 C27 H27A 109.5 . .
N3 C27 H27B 109.5 . .
H27A C27 H27B 109.5 . .
N3 C27 H27C 109.5 . .
H27A C27 H27C 109.5 . .
H27B C27 H27C 109.5 . .

loop_
_geom_bond_atom_site_label_1
_geom_bond_atom_site_label_2
_geom_bond_distance
_geom_bond_site_symmetry_2
Dy1 O2 2.277(4) .
Dy1 O5 2.278(4) .
Dy1 O6 2.290(3) .
Dy1 O1 2.316(3) .
Dy1 O1 2.366(3) 3_757
Dy1 O7 2.393(4) .
Dy1 O4 2.485(4) 3_757
Dy1 N1 2.494(4) .
Dy1 Dy1 3.7528(6) 3_757
N1 C7 1.274(7) .
N1 N2 1.371(6) .
N2 C8 1.373(8) .
N2 H2A 0.8600 .
N3 C25 1.303(8) .
N3 C27 1.430(11) .
N3 C26 1.450(9) .
O1 C1 1.352(6) .
O1 Dy1 2.366(3) 3_757
O2 C8 1.272(7) .
O3 C8 1.235(6) .
O4 C2 1.369(6) .
O4 C9 1.428(7) .
O4 Dy1 2.485(4) 3_757
O5 C16 1.271(6) .
O6 C18 1.272(6) .
O7 C25 1.220(7) .
C1 C2 1.399(8) .
C1 C6 1.404(7) .
C2 C3 1.392(7) .
C3 C4 1.384(9) .
C3 H3A 0.9300 .
C4 C5 1.345(9) .
C4 H4A 0.9300 .
C5 C6 1.415(8) .
C5 H5A 0.9300 .
C6 C7 1.440(8) .
C7 H7A 0.9300 .
C9 H9A 0.9600 .
C9 H9B 0.9600 .
C9 H9C 0.9600 .
C10 C11 1.373(9) .
C10 C15 1.392(9) .
C10 H10A 0.9300 .
C11 C12 1.366(11) .
C11 H11A 0.9300 .
C12 C13 1.378(11) .
C12 H12A 0.9300 .
C13 C14 1.376(10) .
C13 H13A 0.9300 .
C14 C15 1.395(8) .
C14 H14A 0.9300 .
C15 C16 1.496(8) .
C16 C17 1.393(8) .
C17 C18 1.397(8) .
C17 H17A 0.9300 .
C18 C19 1.505(7) .
C19 C24 1.372(8) .
C19 C20 1.380(8) .
C20 C21 1.381(9) .
C20 H20A 0.9300 .
C21 C22 1.364(10) .
C21 H21A 0.9300 .
C22 C23 1.368(11) .
C22 H22A 0.9300 .
C23 C24 1.373(9) .
C23 H23A 0.9300 .
C24 H24A 0.9300 .
C25 H25A 0.9600 .
C26 H26A 0.9600 .
C26 H26B 0.9600 .
C26 H26C 0.9600 .
C27 H27A 0.9600 .
C27 H27B 0.9600 .
C27 H27C 0.9600 .

loop_
_geom_torsion_atom_site_label_1
_geom_torsion_atom_site_label_2
_geom_torsion_atom_site_label_3
_geom_torsion_atom_site_label_4
_geom_torsion
_geom_torsion_site_symmetry_1
C7 N1 N2 C8 165.5(5) .
Dy1 N1 N2 C8 -16.3(6) .
Dy1 O1 C1 C2 -147.8(4) .
Dy1 O1 C1 C2 17.4(6) 3_757
Dy1 O1 C1 C6 32.8(7) .
Dy1 O1 C1 C6 -162.0(4) 3_757
C9 O4 C2 C3 -12.7(8) .
Dy1 O4 C2 C3 163.9(4) 3_757
C9 O4 C2 C1 167.7(5) .
Dy1 O4 C2 C1 -15.7(6) 3_757
O1 C1 C2 O4 -0.2(7) .
C6 C1 C2 O4 179.2(4) .
O1 C1 C2 C3 -179.9(5) .
C6 C1 C2 C3 -0.4(8) .
O4 C2 C3 C4 -179.3(6) .
C1 C2 C3 C4 0.3(9) .
C2 C3 C4 C5 0.3(11) .
C3 C4 C5 C6 -0.8(11) .
O1 C1 C6 C5 179.3(5) .
C2 C1 C6 C5 0.0(7) .
O1 C1 C6 C7 -2.0(8) .
C2 C1 C6 C7 178.6(5) .
C4 C5 C6 C1 0.7(9) .
C4 C5 C6 C7 -178.1(6) .
N2 N1 C7 C6 -178.4(5) .
Dy1 N1 C7 C6 3.8(9) .
C1 C6 C7 N1 -15.6(9) .
C5 C6 C7 N1 163.1(6) .
Dy1 O2 C8 O3 -175.3(4) .
Dy1 O2 C8 N2 4.7(7) .
N1 N2 C8 O3 -170.9(5) .
N1 N2 C8 O2 9.1(8) .
C15 C10 C11 C12 0.6(12) .
C10 C11 C12 C13 2.0(12) .
C11 C12 C13 C14 -3.8(13) .
C12 C13 C14 C15 3.0(12) .
C11 C10 C15 C14 -1.4(10) .
C11 C10 C15 C16 176.8(6) .
C13 C14 C15 C10 -0.3(10) .
C13 C14 C15 C16 -178.5(6) .
Dy1 O5 C16 C17 10.8(9) .
Dy1 O5 C16 C15 -164.6(4) .
C10 C15 C16 O5 15.7(8) .
C14 C15 C16 O5 -166.2(6) .
C10 C15 C16 C17 -159.9(6) .
C14 C15 C16 C17 18.2(9) .
O5 C16 C17 C18 -9.5(9) .
C15 C16 C17 C18 165.7(5) .
Dy1 O6 C18 C17 -1.2(9) .
Dy1 O6 C18 C19 172.7(3) .
C16 C17 C18 O6 5.1(9) .
C16 C17 C18 C19 -168.6(5) .
O6 C18 C19 C24 -35.2(7) .
C17 C18 C19 C24 139.1(6) .
O6 C18 C19 C20 146.9(6) .
C17 C18 C19 C20 -38.9(8) .
C24 C19 C20 C21 -0.1(9) .
C18 C19 C20 C21 177.8(6) .
C19 C20 C21 C22 -2.3(11) .
C20 C21 C22 C23 2.4(11) .
C21 C22 C23 C24 0.1(11) .
C20 C19 C24 C23 2.5(9) .
C18 C19 C24 C23 -175.5(6) .
C22 C23 C24 C19 -2.5(10) .
Dy1 O7 C25 N3 -177.6(4) .
C27 N3 C25 O7 0.2(10) .
C26 N3 C25 O7 178.1(6) .
